data_4510750
loop_
_publ_author_name
'Zhao, Shu-Na'
'Su, Sheng-Qun'
'Song, Xue-Zhi'
'Zhu, Min'
'Hao, Zhao-Min'
'Meng, Xing'
'Song, Shu-Yan'
'Zhang, Hong-Jie'

_publ_section_title
;
 A Series of Metal--Organic Frameworks Constructed From a V-shaped
 Tripodal Carboxylate Ligand: Syntheses, Structures, Photoluminescent, and
 Magnetic Properties
;
_journal_issue 7
_journal_name_full 'Crystal Growth &amp; Design'
_journal_page_first 2756
_journal_paper_doi 10.1021/cg3018387
_journal_volume 13
_journal_year 2013
_chemical_formula_sum 'C44 H34 Co3 N6 O22'
_chemical_formula_weight 1175.56
_chemical_name_systematic
;
 ?
;
_space_group_IT_number 2
_symmetry_cell_setting triclinic
_symmetry_space_group_name_Hall '-P 1'
_symmetry_space_group_name_H-M 'P -1'
_atom_sites_solution_hydrogens geom
_atom_sites_solution_primary direct
_atom_sites_solution_secondary difmap
_audit_creation_method SHELXL-97
_cell_angle_alpha 71.2450(10)
_cell_angle_beta 70.1560(10)
_cell_angle_gamma 74.9200(10)
_cell_formula_units_Z 1
_cell_length_a 9.6467(5)
_cell_length_b 11.4738(7)
_cell_length_c 12.0802(7)
_cell_measurement_temperature 185(2)
_cell_volume 1173.67(12)
_computing_cell_refinement 'Bruker SMART'
_computing_data_collection 'Bruker SMART'
_computing_data_reduction 'Bruker SAINT'
_computing_molecular_graphics SHELXP-97
_computing_publication_material SHELXTL
_computing_structure_refinement 'SHELXL-97 (Sheldrick, 1997)'
_computing_structure_solution 'SHELXS-97 (Sheldrick, 1990)'
_diffrn_ambient_temperature 185(2)
_diffrn_detector_area_resol_mean 9.00cm
_diffrn_measured_fraction_theta_full 0.985
_diffrn_measured_fraction_theta_max 0.985
_diffrn_measurement_device_type 'CCD area detector'
_diffrn_measurement_method 'phi and omega scans'
_diffrn_radiation_monochromator graphite
_diffrn_radiation_source 'fine-focus sealed tube'
_diffrn_radiation_type MoK\a
_diffrn_radiation_wavelength 0.71073
_diffrn_reflns_av_R_equivalents 0.0260
_diffrn_reflns_av_sigmaI/netI 0.0603
_diffrn_reflns_limit_h_max 11
_diffrn_reflns_limit_h_min -8
_diffrn_reflns_limit_k_max 14
_diffrn_reflns_limit_k_min -10
_diffrn_reflns_limit_l_max 14
_diffrn_reflns_limit_l_min -14
_diffrn_reflns_number 6559
_diffrn_reflns_theta_full 26.11
_diffrn_reflns_theta_max 26.11
_diffrn_reflns_theta_min 1.85
_diffrn_standards_decay_% none
_diffrn_standards_interval_count none
_diffrn_standards_interval_time none
_diffrn_standards_number none
_exptl_absorpt_coefficient_mu 1.141
_exptl_absorpt_correction_T_max 0.7383
_exptl_absorpt_correction_T_min 0.7030
_exptl_absorpt_correction_type empirical
_exptl_crystal_density_diffrn 1.663
_exptl_crystal_density_meas ?
_exptl_crystal_density_method 'not measured'
_exptl_crystal_F_000 597
_exptl_crystal_size_max 0.30
_exptl_crystal_size_mid 0.26
_exptl_crystal_size_min 0.24
_refine_diff_density_max 1.238
_refine_diff_density_min -0.511
_refine_diff_density_rms 0.095
_refine_ls_extinction_method none
_refine_ls_goodness_of_fit_ref 1.040
_refine_ls_hydrogen_treatment mixed
_refine_ls_matrix_type full
_refine_ls_number_parameters 356
_refine_ls_number_reflns 4576
_refine_ls_number_restraints 0
_refine_ls_restrained_S_all 1.040
_refine_ls_R_factor_all 0.0635
_refine_ls_R_factor_gt 0.0462
_refine_ls_shift/su_max 0.002
_refine_ls_shift/su_mean 0.000
_refine_ls_structure_factor_coef Fsqd
_refine_ls_weighting_details 'calc w=1/[\s^2^(Fo^2^)+(0.0527P)^2^+0.9928P] where P=(Fo^2^+2Fc^2^)/3'
_refine_ls_weighting_scheme calc
_refine_ls_wR_factor_gt 0.1081
_refine_ls_wR_factor_ref 0.1189
_reflns_number_gt 3510
_reflns_number_total 4576
_reflns_threshold_expression >2sigma(I)
_cod_data_source_file cg3018387_si_002.cif
_cod_data_source_block 2
_cod_depositor_comments
;
The following automatic conversions were performed:

'_symmetry_cell_setting' value 'Triclinic' changed to 'triclinic'
according to
/usr/data/users/saulius/automatic-downloads/retrospective/ACS/lib/dictionaries/cif_core.dic
dictionary named 'cif_core.dic' version 2.4.2 from 2011-04-26.

Automatic conversion script
Id: cif_fix_values 2281 2013-09-26 08:29:07Z andrius 

The following automatic conversions were performed:

'_exptl_crystal_density_meas' value 'none' was changed to '?' - the
value is perceived as not measured.

Automatic conversion script
Id: cif_fix_values 3008 2015-01-20 13:52:24Z robertas 
;
_cod_original_sg_symbol_H-M P-1
_cod_database_code 4510750

loop_
_symmetry_equiv_pos_as_xyz
'x, y, z'
'-x, -y, -z'

loop_
_atom_site_label
_atom_site_type_symbol
_atom_site_fract_x
_atom_site_fract_y
_atom_site_fract_z
_atom_site_U_iso_or_equiv
_atom_site_adp_type
_atom_site_occupancy
_atom_site_symmetry_multiplicity
_atom_site_calc_flag
_atom_site_refinement_flags
C1 C 1.1594(4) 0.2306(3) 0.4706(3) 0.0133(7) Uani 1 1 d .
C2 C 1.3212(4) 0.1825(3) 0.4228(3) 0.0143(7) Uani 1 1 d .
C3 C 1.4326(4) 0.2107(3) 0.4540(3) 0.0138(7) Uani 1 1 d .
H3 H 1.4077 0.2644 0.5039 0.017 Uiso 1 1 calc R
C4 C 1.5808(4) 0.1585(3) 0.4105(3) 0.0156(8) Uani 1 1 d .
C5 C 1.6169(4) 0.0787(3) 0.3354(3) 0.0166(8) Uani 1 1 d .
H5 H 1.7157 0.0422 0.3069 0.020 Uiso 1 1 calc R
C6 C 1.5054(4) 0.0543(3) 0.3038(3) 0.0159(8) Uani 1 1 d .
C7 C 1.3582(4) 0.1048(3) 0.3454(3) 0.0150(7) Uani 1 1 d .
H7 H 1.2844 0.0875 0.3224 0.018 Uiso 1 1 calc R
C8 C 1.6084(4) 0.0014(3) 0.1148(3) 0.0171(8) Uani 1 1 d .
C9 C 1.5860(4) 0.1243(3) 0.0457(4) 0.0211(8) Uani 1 1 d .
H9 H 1.5235 0.1862 0.0825 0.025 Uiso 1 1 calc R
C10 C 1.6569(4) 0.1540(3) -0.0779(3) 0.0204(8) Uani 1 1 d .
H10 H 1.6412 0.2363 -0.1234 0.024 Uiso 1 1 calc R
C11 C 1.7512(4) 0.0635(3) -0.1357(3) 0.0182(8) Uani 1 1 d .
C12 C 1.7725(4) -0.0596(3) -0.0674(3) 0.0196(8) Uani 1 1 d .
H12 H 1.8351 -0.1215 -0.1043 0.023 Uiso 1 1 calc R
C13 C 1.7001(4) -0.0891(3) 0.0552(4) 0.0209(8) Uani 1 1 d .
C14 C 1.8290(4) 0.0998(3) -0.2703(3) 0.0175(8) Uani 1 1 d .
C15 C 0.7072(4) 0.1765(3) 0.4460(3) 0.0147(7) Uani 1 1 d .
C16 C 1.0172(4) 0.5073(4) 0.2725(4) 0.0235(9) Uani 1 1 d .
H16 H 1.0131 0.5644 0.3140 0.028 Uiso 1 1 calc R
C17 C 0.9842(5) 0.3507(4) 0.2298(4) 0.0267(9) Uani 1 1 d .
H17 H 0.9516 0.2783 0.2374 0.032 Uiso 1 1 calc R
C18 C 1.0727(5) 0.4149(4) 0.1264(4) 0.0307(10) Uani 1 1 d .
H18 H 1.1118 0.3952 0.0516 0.037 Uiso 1 1 calc R
C19 C 1.1842(4) 0.6088(4) 0.0714(4) 0.0304(10) Uani 1 1 d .
H19A H 1.1725 0.6739 0.1104 0.036 Uiso 1 1 calc R
H19B H 1.1498 0.6467 -0.0009 0.036 Uiso 1 1 calc R
C20 C 1.3477(5) 0.5516(4) 0.0350(4) 0.0261(9) Uani 1 1 d .
C21 C 1.4259(5) 0.4922(4) 0.1205(4) 0.0345(11) Uani 1 1 d .
H21 H 1.3768 0.4865 0.2025 0.041 Uiso 1 1 calc R
C22 C 1.4234(5) 0.5593(4) -0.0864(4) 0.0317(10) Uani 1 1 d .
H22 H 1.3731 0.5991 -0.1456 0.038 Uiso 1 1 calc R
N1 N 1.7237(4) -0.2197(3) 0.1242(3) 0.0294(8) Uani 1 1 d .
N2 N 0.9500(3) 0.4086(3) 0.3218(3) 0.0197(7) Uani 1 1 d .
N3 N 1.0924(4) 0.5149(3) 0.1549(3) 0.0232(7) Uani 1 1 d .
O1 O 1.1166(3) 0.3262(2) 0.5118(2) 0.0182(6) Uani 1 1 d .
O2 O 1.0631(3) 0.1766(2) 0.4652(2) 0.0152(5) Uani 1 1 d .
O1W O 0.4555(4) 0.5070(3) 0.6472(3) 0.0326(8) Uani 1 1 d .
O3 O 1.5409(3) -0.0349(2) 0.2364(2) 0.0191(6) Uani 1 1 d .
O4 O 1.6226(5) -0.2620(3) 0.2063(4) 0.0612(11) Uani 1 1 d .
O5 O 1.8461(4) -0.2823(3) 0.0913(3) 0.0616(11) Uani 1 1 d .
O6 O 1.8890(3) 0.0124(2) -0.3219(2) 0.0177(6) Uani 1 1 d .
O7 O 1.8245(3) 0.2154(2) -0.3174(2) 0.0222(6) Uani 1 1 d .
O8 O 0.6928(3) 0.2736(2) 0.4805(2) 0.0197(6) Uani 1 1 d .
O9 O 0.8205(3) 0.0939(2) 0.4365(2) 0.0215(6) Uani 1 1 d .
O10 O 0.7529(4) 0.4700(3) 0.5617(3) 0.0263(7) Uani 1 1 d .
Co1 Co 1.0000 0.0000 0.5000 0.01196(17) Uani 1 2 d S
Co2 Co 0.87567(5) 0.31618(4) 0.50625(5) 0.01502(15) Uani 1 1 d .
H1A H 0.405(6) 0.564(5) 0.600(5) 0.057(17) Uiso 1 1 d .
H1B H 0.412(6) 0.459(5) 0.679(5) 0.047(19) Uiso 1 1 d .
H10A H 0.665(7) 0.477(5) 0.579(5) 0.059(19) Uiso 1 1 d .
H10B H 0.773(5) 0.532(4) 0.535(4) 0.025(14) Uiso 1 1 d .

loop_
_atom_site_aniso_label
_atom_site_aniso_U_11
_atom_site_aniso_U_22
_atom_site_aniso_U_33
_atom_site_aniso_U_23
_atom_site_aniso_U_13
_atom_site_aniso_U_12
C1 0.0108(17) 0.0153(17) 0.0133(18) -0.0024(14) -0.0021(14) -0.0047(14)
C2 0.0145(18) 0.0112(16) 0.0144(19) 0.0011(14) -0.0035(15) -0.0036(14)
C3 0.0161(18) 0.0109(16) 0.0158(19) -0.0042(14) -0.0049(15) -0.0031(14)
C4 0.0132(18) 0.0144(17) 0.0178(19) -0.0024(15) -0.0025(15) -0.0046(14)
C5 0.0108(18) 0.0177(18) 0.018(2) -0.0027(15) -0.0015(15) -0.0020(14)
C6 0.0182(19) 0.0138(17) 0.0136(19) -0.0028(14) -0.0009(15) -0.0050(14)
C7 0.0118(18) 0.0169(18) 0.0175(19) -0.0039(15) -0.0040(15) -0.0051(14)
C8 0.0132(18) 0.0222(19) 0.017(2) -0.0081(16) -0.0014(15) -0.0053(15)
C9 0.019(2) 0.0187(19) 0.021(2) -0.0088(16) 0.0005(16) -0.0004(15)
C10 0.026(2) 0.0155(18) 0.019(2) -0.0035(15) -0.0049(17) -0.0043(16)
C11 0.0186(19) 0.0223(19) 0.017(2) -0.0079(16) -0.0020(16) -0.0085(15)
C12 0.019(2) 0.0188(19) 0.018(2) -0.0082(16) -0.0014(16) -0.0008(15)
C13 0.023(2) 0.0156(18) 0.022(2) -0.0047(16) -0.0037(17) -0.0043(16)
C14 0.0123(18) 0.023(2) 0.019(2) -0.0078(16) -0.0028(15) -0.0060(15)
C15 0.0133(18) 0.0140(17) 0.0155(19) 0.0015(14) -0.0042(15) -0.0065(14)
C16 0.022(2) 0.023(2) 0.025(2) -0.0059(17) -0.0044(17) -0.0047(16)
C17 0.030(2) 0.030(2) 0.022(2) -0.0086(18) -0.0028(18) -0.0139(18)
C18 0.038(3) 0.031(2) 0.025(2) -0.0141(19) -0.003(2) -0.0090(19)
C19 0.024(2) 0.024(2) 0.035(3) -0.0012(19) 0.0001(19) -0.0092(17)
C20 0.025(2) 0.025(2) 0.026(2) -0.0068(18) 0.0008(18) -0.0084(17)
C21 0.031(2) 0.044(3) 0.022(2) -0.008(2) 0.0009(19) -0.008(2)
C22 0.029(2) 0.038(2) 0.025(2) -0.0034(19) -0.0081(19) -0.0057(19)
N1 0.034(2) 0.0213(18) 0.0211(19) -0.0047(15) 0.0011(16) 0.0022(16)
N2 0.0182(17) 0.0185(16) 0.0213(18) -0.0028(14) -0.0056(14) -0.0045(13)
N3 0.0219(18) 0.0216(17) 0.0224(19) -0.0040(14) -0.0016(15) -0.0057(14)
O1 0.0148(13) 0.0152(12) 0.0252(15) -0.0093(11) -0.0023(11) -0.0031(10)
O2 0.0094(12) 0.0140(12) 0.0225(14) -0.0061(11) -0.0036(11) -0.0020(10)
O1W 0.0237(17) 0.0245(17) 0.041(2) 0.0036(15) -0.0096(15) -0.0046(15)
O3 0.0233(14) 0.0172(13) 0.0151(14) -0.0069(11) 0.0020(11) -0.0070(11)
O4 0.073(3) 0.0295(18) 0.055(3) 0.0016(17) 0.006(2) -0.0124(18)
O5 0.066(3) 0.046(2) 0.046(2) -0.0078(18) -0.009(2) 0.0203(19)
O6 0.0187(13) 0.0178(13) 0.0166(14) -0.0071(11) 0.0001(11) -0.0065(10)
O7 0.0270(15) 0.0165(13) 0.0198(15) -0.0049(11) -0.0022(12) -0.0039(11)
O8 0.0156(13) 0.0175(13) 0.0291(16) -0.0076(11) -0.0094(12) -0.0019(10)
O9 0.0150(13) 0.0214(14) 0.0297(16) -0.0076(12) -0.0103(12) 0.0008(11)
O10 0.0165(17) 0.0171(16) 0.042(2) -0.0122(14) 0.0008(14) -0.0044(13)
Co1 0.0106(3) 0.0116(3) 0.0143(4) -0.0044(3) -0.0029(3) -0.0022(3)
Co2 0.0128(3) 0.0132(3) 0.0189(3) -0.0053(2) -0.0030(2) -0.00224(19)

loop_
_atom_type_symbol
_atom_type_description
_atom_type_scat_dispersion_real
_atom_type_scat_dispersion_imag
_atom_type_scat_source
C C 0.0033 0.0016 'International Tables Vol C Tables 4.2.6.8 and 6.1.1.4'
H H 0.0000 0.0000 'International Tables Vol C Tables 4.2.6.8 and 6.1.1.4'
N N 0.0061 0.0033 'International Tables Vol C Tables 4.2.6.8 and 6.1.1.4'
O O 0.0106 0.0060 'International Tables Vol C Tables 4.2.6.8 and 6.1.1.4'
Co Co 0.3494 0.9721 'International Tables Vol C Tables 4.2.6.8 and 6.1.1.4'

loop_
_geom_angle_atom_site_label_1
_geom_angle_atom_site_label_2
_geom_angle_atom_site_label_3
_geom_angle
_geom_angle_site_symmetry_1
_geom_angle_site_symmetry_3
O1 C1 O2 119.7(3) . .
O1 C1 C2 121.4(3) . .
O2 C1 C2 118.9(3) . .
C3 C2 C7 120.3(3) . .
C3 C2 C1 122.7(3) . .
C7 C2 C1 117.0(3) . .
C4 C3 C2 119.9(3) . .
C3 C4 C5 119.6(3) . .
C3 C4 C15 123.6(3) . 1_655
C5 C4 C15 116.6(3) . 1_655
C6 C5 C4 119.5(3) . .
C7 C6 C5 122.0(3) . .
C7 C6 O3 118.6(3) . .
C5 C6 O3 119.1(3) . .
C6 C7 C2 118.7(3) . .
O3 C8 C9 123.1(3) . .
O3 C8 C13 118.7(3) . .
C9 C8 C13 118.1(3) . .
C10 C9 C8 119.9(3) . .
C9 C10 C11 121.4(3) . .
C12 C11 C10 118.9(3) . .
C12 C11 C14 121.0(3) . .
C10 C11 C14 120.0(3) . .
C13 C12 C11 119.5(3) . .
C12 C13 C8 122.1(3) . .
C12 C13 N1 118.1(3) . .
C8 C13 N1 119.8(3) . .
O6 C14 O7 127.9(3) . .
O6 C14 C11 116.9(3) . .
O7 C14 C11 115.2(3) . .
O9 C15 O8 125.3(3) . .
O9 C15 C4 115.9(3) . 1_455
O8 C15 C4 118.8(3) . 1_455
N2 C16 N3 111.5(3) . .
C18 C17 N2 109.9(3) . .
C17 C18 N3 105.9(4) . .
N3 C19 C20 111.5(3) . .
C21 C20 C22 118.3(4) . .
C21 C20 C19 121.5(4) . .
C22 C20 C19 120.2(4) . .
C20 C21 C22 121.3(4) . 2_865
C20 C22 C21 120.4(4) . 2_865
O4 N1 O5 123.1(4) . .
O4 N1 C13 119.8(3) . .
O5 N1 C13 117.0(4) . .
C16 N2 C17 105.3(3) . .
C16 N2 Co2 128.8(3) . .
C17 N2 Co2 122.5(3) . .
C16 N3 C18 107.4(3) . .
C16 N3 C19 127.4(3) . .
C18 N3 C19 125.2(4) . .
C1 O1 Co2 84.8(2) . .
C1 O2 Co2 96.6(2) . .
C1 O2 Co1 144.7(2) . .
Co2 O2 Co1 112.13(10) . .
C8 O3 C6 117.3(3) . .
C14 O6 Co1 135.6(2) . 1_654
C14 O7 Co2 131.6(2) . 1_654
C15 O8 Co2 120.2(2) . .
C15 O9 Co1 146.5(2) . .
O9 Co1 O9 180.0 2_756 .
O9 Co1 O6 86.17(10) 2_756 1_456
O9 Co1 O6 93.83(10) . 1_456
O9 Co1 O6 93.83(10) 2_756 2_855
O9 Co1 O6 86.17(10) . 2_855
O6 Co1 O6 180.0 1_456 2_855
O9 Co1 O2 92.02(9) 2_756 .
O9 Co1 O2 87.98(9) . .
O6 Co1 O2 87.79(9) 1_456 .
O6 Co1 O2 92.21(9) 2_855 .
O9 Co1 O2 87.98(9) 2_756 2_756
O9 Co1 O2 92.02(9) . 2_756
O6 Co1 O2 92.21(9) 1_456 2_756
O6 Co1 O2 87.79(9) 2_855 2_756
O2 Co1 O2 180.0 . 2_756
O10 Co2 O7 88.74(12) . 1_456
O10 Co2 O8 92.68(12) . .
O7 Co2 O8 91.03(11) 1_456 .
O10 Co2 N2 96.00(13) . .
O7 Co2 N2 174.15(11) 1_456 .
O8 Co2 N2 92.15(11) . .
O10 Co2 O2 158.77(12) . .
O7 Co2 O2 89.41(10) 1_456 .
O8 Co2 O2 108.50(9) . .
N2 Co2 O2 84.93(11) . .
O10 Co2 O1 100.88(11) . .
O7 Co2 O1 91.51(10) 1_456 .
O8 Co2 O1 166.25(9) . .
N2 Co2 O1 84.26(11) . .
O2 Co2 O1 58.03(8) . .

loop_
_geom_bond_atom_site_label_1
_geom_bond_atom_site_label_2
_geom_bond_distance
_geom_bond_site_symmetry_2
C1 O1 1.264(4) .
C1 O2 1.272(4) .
C1 C2 1.490(5) .
C2 C3 1.391(5) .
C2 C7 1.394(5) .
C3 C4 1.388(5) .
C4 C5 1.391(5) .
C4 C15 1.503(5) 1_655
C5 C6 1.374(5) .
C6 C7 1.371(5) .
C6 O3 1.411(4) .
C8 O3 1.361(4) .
C8 C9 1.392(5) .
C8 C13 1.397(5) .
C9 C10 1.384(5) .
C10 C11 1.392(5) .
C11 C12 1.390(5) .
C11 C14 1.510(5) .
C12 C13 1.376(5) .
C13 N1 1.463(5) .
C14 O6 1.258(4) .
C14 O7 1.260(4) .
C15 O9 1.246(4) .
C15 O8 1.269(4) .
C15 C4 1.503(5) 1_455
C16 N2 1.321(5) .
C16 N3 1.344(5) .
C17 C18 1.357(6) .
C17 N2 1.378(5) .
C18 N3 1.372(5) .
C19 N3 1.467(5) .
C19 C20 1.512(6) .
C20 C21 1.382(6) .
C20 C22 1.384(6) .
C21 C22 1.391(6) 2_865
C22 C21 1.391(6) 2_865
N1 O4 1.204(5) .
N1 O5 1.221(5) .
N2 Co2 2.096(3) .
O1 Co2 2.381(2) .
O2 Co2 2.116(2) .
O2 Co1 2.138(2) .
O6 Co1 2.086(2) 1_654
O7 Co2 2.029(3) 1_654
O8 Co2 2.089(2) .
O9 Co1 2.036(2) .
O10 Co2 2.024(3) .
Co1 O9 2.036(2) 2_756
Co1 O6 2.086(2) 1_456
Co1 O6 2.086(2) 2_855
Co1 O2 2.138(2) 2_756
Co2 O7 2.029(3) 1_456
